data_7005493
loop_
_publ_author_name
'Kulcsar, Monika'
'Beleaga, Anca'
'Silvestru, Cristian'
'Nicolescu, Alina'
'Deleanu, Calin'
'Todasca, Cristina'
'Silvestru, Anca'

_publ_section_title
;
 Solid state structure and solution behaviour of organoselenium(II)
 compounds containing 2-{E(CH2CH2)2NCH2}C6H4 groups (E = O, NMe).
;
_journal_issue 21
_journal_name_full 'Dalton transactions (Cambridge, England : 2003)'
_journal_page_first 2187
_journal_page_last 2196
_journal_paper_doi 10.1039/b702629c
_journal_year 2007
_chemical_formula_moiety 'C24 H34 N4 Se2'
_chemical_formula_sum 'C24 H34 N4 Se2'
_chemical_formula_weight 536.47
_chemical_name_systematic
;
?
;
_space_group_IT_number 14
_symmetry_cell_setting monoclinic
_symmetry_space_group_name_Hall '-P 2yn'
_symmetry_space_group_name_H-M 'P 1 21/n 1'
_atom_sites_solution_hydrogens geom
_atom_sites_solution_primary direct
_atom_sites_solution_secondary difmap
_audit_creation_method SHELXL-97
_cell_angle_alpha 90.00
_cell_angle_beta 110.053(2)
_cell_angle_gamma 90.00
_cell_formula_units_Z 4
_cell_length_a 15.7733(13)
_cell_length_b 9.5329(8)
_cell_length_c 17.4030(14)
_cell_measurement_reflns_used 4392
_cell_measurement_temperature 297(2)
_cell_measurement_theta_max 23.44
_cell_measurement_theta_min 2.49
_cell_volume 2458.2(4)
_computing_cell_refinement 'Bruker SMART'
_computing_data_collection 'Bruker SMART'
_computing_data_reduction 'Bruker SAINT'
_computing_molecular_graphics 'Bruker SHELXTL'
_computing_publication_material 'Bruker SHELXTL'
_computing_structure_refinement 'Bruker SHELXTL'
_computing_structure_solution 'Bruker SHELXTL'
_diffrn_ambient_temperature 297(2)
_diffrn_measured_fraction_theta_full 0.998
_diffrn_measured_fraction_theta_max 0.998
_diffrn_measurement_device_type 'CCD area detector'
_diffrn_measurement_method 'phi and omega scans'
_diffrn_radiation_monochromator graphite
_diffrn_radiation_source 'fine-focus sealed tube'
_diffrn_radiation_type MoK\a
_diffrn_radiation_wavelength 0.71073
_diffrn_reflns_av_R_equivalents 0.0438
_diffrn_reflns_av_sigmaI/netI 0.0412
_diffrn_reflns_limit_h_max 19
_diffrn_reflns_limit_h_min -19
_diffrn_reflns_limit_k_max 11
_diffrn_reflns_limit_k_min -11
_diffrn_reflns_limit_l_max 21
_diffrn_reflns_limit_l_min -21
_diffrn_reflns_number 19212
_diffrn_reflns_theta_full 26.37
_diffrn_reflns_theta_max 26.37
_diffrn_reflns_theta_min 2.15
_exptl_absorpt_coefficient_mu 3.026
_exptl_absorpt_correction_T_max 0.5168
_exptl_absorpt_correction_T_min 0.3189
_exptl_absorpt_correction_type multi-scan
_exptl_absorpt_process_details 'Bruker, 2001.'
_exptl_crystal_colour yellow
_exptl_crystal_density_diffrn 1.450
_exptl_crystal_density_method 'not measured'
_exptl_crystal_description block
_exptl_crystal_F_000 1096
_exptl_crystal_size_max 0.45
_exptl_crystal_size_mid 0.26
_exptl_crystal_size_min 0.22
_refine_diff_density_max 0.697
_refine_diff_density_min -0.408
_refine_diff_density_rms 0.075
_refine_ls_extinction_method none
_refine_ls_goodness_of_fit_ref 1.093
_refine_ls_hydrogen_treatment constr
_refine_ls_matrix_type full
_refine_ls_number_parameters 273
_refine_ls_number_reflns 5007
_refine_ls_number_restraints 0
_refine_ls_restrained_S_all 1.093
_refine_ls_R_factor_all 0.0600
_refine_ls_R_factor_gt 0.0470
_refine_ls_shift/su_max 0.001
_refine_ls_shift/su_mean 0.000
_refine_ls_structure_factor_coef Fsqd
_refine_ls_weighting_details 'calc w=1/[\s^2^(Fo^2^)+(0.0458P)^2^+1.3171P] where P=(Fo^2^+2Fc^2^)/3'
_refine_ls_weighting_scheme calc
_refine_ls_wR_factor_gt 0.1001
_refine_ls_wR_factor_ref 0.1055
_reflns_number_gt 4136
_reflns_number_total 5007
_reflns_threshold_expression >2sigma(I)
_cod_data_source_file b702629c.txt
_cod_data_source_block 231rich
_cod_depositor_comments
;
The following automatic conversions were performed:
'_symmetry_cell_setting' value 'Monoclinic' changed to 'monoclinic'
according to '/home/saulius/struct/CIF-dictionaries/cif_core.dic'
dictionary named 'cif_core.dic' version 2.4.1 from 2010-06-29.

Automatic conversion script
Id: cif_fix_enum 1527 2010-12-29 10:47:43Z saulius 
;
_cod_original_sg_symbol_H-M 'P2(1)/n '
_cod_database_code 7005493

loop_
_symmetry_equiv_pos_as_xyz
'x, y, z'
'-x+1/2, y+1/2, -z+1/2'
'-x, -y, -z'
'x-1/2, -y-1/2, z-1/2'

loop_
_atom_site_label
_atom_site_type_symbol
_atom_site_fract_x
_atom_site_fract_y
_atom_site_fract_z
_atom_site_U_iso_or_equiv
_atom_site_adp_type
_atom_site_occupancy
_atom_site_symmetry_multiplicity
_atom_site_calc_flag
_atom_site_refinement_flags
_atom_site_disorder_assembly
_atom_site_disorder_group
C1 C 1.0110(2) 0.1678(3) 0.2432(2) 0.0352(7) Uani 1 1 d . . .
C2 C 1.1002(2) 0.1293(4) 0.2569(2) 0.0384(8) Uani 1 1 d . . .
C3 C 1.1645(2) 0.1611(4) 0.3316(2) 0.0479(9) Uani 1 1 d . . .
H3 H 1.2242 0.1355 0.3416 0.057 Uiso 1 1 calc R . .
C4 C 1.1422(3) 0.2300(4) 0.3917(2) 0.0531(10) Uani 1 1 d . . .
H4 H 1.1867 0.2513 0.4414 0.064 Uiso 1 1 calc R . .
C5 C 1.0543(3) 0.2669(4) 0.3779(2) 0.0499(9) Uani 1 1 d . . .
H5 H 1.0389 0.3122 0.4185 0.060 Uiso 1 1 calc R . .
C6 C 0.9884(2) 0.2371(4) 0.3035(2) 0.0418(8) Uani 1 1 d . . .
H6 H 0.9289 0.2635 0.2940 0.050 Uiso 1 1 calc R . .
C7 C 1.1262(2) 0.0575(4) 0.1913(2) 0.0446(9) Uani 1 1 d . . .
H7A H 1.1070 0.1149 0.1423 0.054 Uiso 1 1 calc R . .
H7B H 1.1914 0.0494 0.2094 0.054 Uiso 1 1 calc R . .
C8 C 1.1225(3) -0.1774(4) 0.2392(2) 0.0495(9) Uani 1 1 d . . .
H8A H 1.1092 -0.1426 0.2862 0.059 Uiso 1 1 calc R . .
H8B H 1.1876 -0.1823 0.2539 0.059 Uiso 1 1 calc R . .
C9 C 1.0830(3) -0.3226(4) 0.2177(3) 0.0565(11) Uani 1 1 d . . .
H9A H 1.1083 -0.3846 0.2641 0.068 Uiso 1 1 calc R . .
H9B H 1.0182 -0.3188 0.2051 0.068 Uiso 1 1 calc R . .
C11 C 1.1031(3) -0.1375(4) 0.0993(2) 0.0488(9) Uani 1 1 d . . .
H11A H 1.1675 -0.1391 0.1095 0.059 Uiso 1 1 calc R . .
H11B H 1.0752 -0.0766 0.0529 0.059 Uiso 1 1 calc R . .
C10 C 1.0657(3) -0.2831(5) 0.0796(3) 0.0580(11) Uani 1 1 d . . .
H10A H 1.0005 -0.2800 0.0648 0.070 Uiso 1 1 calc R . .
H10B H 1.0794 -0.3185 0.0330 0.070 Uiso 1 1 calc R . .
C12 C 1.0701(4) -0.5195(5) 0.1294(3) 0.0835(16) Uani 1 1 d . . .
H12A H 1.0053 -0.5199 0.1109 0.125 Uiso 1 1 calc R . .
H12B H 1.0933 -0.5761 0.1777 0.125 Uiso 1 1 calc R . .
H12C H 1.0901 -0.5569 0.0873 0.125 Uiso 1 1 calc R . .
C13 C 0.7165(2) 0.2355(4) 0.12384(19) 0.0370(8) Uani 1 1 d . . .
C14 C 0.6581(3) 0.3185(4) 0.1489(2) 0.0445(9) Uani 1 1 d . . .
C15 C 0.5764(3) 0.2603(5) 0.1473(3) 0.0569(11) Uani 1 1 d . . .
H15 H 0.5365 0.3147 0.1634 0.068 Uiso 1 1 calc R . .
C16 C 0.5537(3) 0.1249(5) 0.1226(3) 0.0653(12) Uani 1 1 d . . .
H16 H 0.4990 0.0880 0.1223 0.078 Uiso 1 1 calc R . .
C17 C 0.6118(3) 0.0439(4) 0.0984(3) 0.0575(11) Uani 1 1 d . . .
H17 H 0.5965 -0.0482 0.0817 0.069 Uiso 1 1 calc R . .
C18 C 0.6931(2) 0.0986(4) 0.0988(2) 0.0439(9) Uani 1 1 d . . .
H18 H 0.7322 0.0434 0.0821 0.053 Uiso 1 1 calc R . .
C19 C 0.6836(3) 0.4649(4) 0.1771(2) 0.0536(10) Uani 1 1 d . . .
H19A H 0.6321 0.5127 0.1835 0.064 Uiso 1 1 calc R . .
H19B H 0.7317 0.4636 0.2298 0.064 Uiso 1 1 calc R . .
C20 C 0.7667(3) 0.6639(4) 0.1525(2) 0.0537(10) Uani 1 1 d . . .
H20A H 0.8170 0.6377 0.2008 0.064 Uiso 1 1 calc R . .
H20B H 0.7297 0.7309 0.1687 0.064 Uiso 1 1 calc R . .
C21 C 0.8013(3) 0.7293(4) 0.0911(3) 0.0591(11) Uani 1 1 d . . .
H21A H 0.8369 0.8115 0.1148 0.071 Uiso 1 1 calc R . .
H21B H 0.8402 0.6633 0.0767 0.071 Uiso 1 1 calc R . .
C23 C 0.6396(2) 0.5761(4) 0.0435(2) 0.0448(9) Uani 1 1 d . . .
H23A H 0.5982 0.6390 0.0567 0.054 Uiso 1 1 calc R . .
H23B H 0.6069 0.4918 0.0195 0.054 Uiso 1 1 calc R . .
C22 C 0.6757(3) 0.6461(4) -0.0171(2) 0.0524(10) Uani 1 1 d . . .
H22A H 0.7134 0.5804 -0.0333 0.063 Uiso 1 1 calc R . .
H22B H 0.6257 0.6722 -0.0657 0.063 Uiso 1 1 calc R . .
C24 C 0.7609(4) 0.8371(5) -0.0415(3) 0.0867(17) Uani 1 1 d . . .
H24A H 0.7943 0.7703 -0.0611 0.130 Uiso 1 1 calc R . .
H24B H 0.7996 0.9140 -0.0159 0.130 Uiso 1 1 calc R . .
H24C H 0.7108 0.8714 -0.0866 0.130 Uiso 1 1 calc R . .
N1 N 1.08654(19) -0.0812(3) 0.17160(17) 0.0396(7) Uani 1 1 d . . .
N2 N 1.1027(2) -0.3768(3) 0.1478(2) 0.0540(8) Uani 1 1 d . . .
N3 N 0.7137(2) 0.5406(3) 0.11755(17) 0.0404(7) Uani 1 1 d . . .
N4 N 0.7277(2) 0.7696(3) 0.01778(19) 0.0527(8) Uani 1 1 d . . .
Se1 Se 0.92173(2) 0.12238(4) 0.13868(2) 0.04549(13) Uani 1 1 d . . .
Se2 Se 0.82600(2) 0.32069(4) 0.11909(2) 0.04267(13) Uani 1 1 d . . .

loop_
_atom_site_aniso_label
_atom_site_aniso_U_11
_atom_site_aniso_U_22
_atom_site_aniso_U_33
_atom_site_aniso_U_23
_atom_site_aniso_U_13
_atom_site_aniso_U_12
C1 0.0325(17) 0.0335(18) 0.0370(18) -0.0010(14) 0.0087(14) -0.0039(14)
C2 0.0378(19) 0.0326(18) 0.047(2) 0.0029(15) 0.0180(16) -0.0027(14)
C3 0.0319(19) 0.050(2) 0.055(2) -0.0003(18) 0.0068(17) 0.0015(16)
C4 0.049(2) 0.055(2) 0.044(2) -0.0074(19) 0.0016(18) 0.0011(19)
C5 0.053(2) 0.054(2) 0.042(2) -0.0069(18) 0.0161(18) 0.0042(19)
C6 0.0341(18) 0.047(2) 0.045(2) -0.0020(17) 0.0150(16) 0.0013(15)
C7 0.040(2) 0.044(2) 0.058(2) 0.0005(18) 0.0269(18) 0.0009(16)
C8 0.057(2) 0.047(2) 0.044(2) 0.0001(18) 0.0170(18) 0.0000(18)
C9 0.067(3) 0.046(2) 0.059(3) 0.004(2) 0.026(2) -0.005(2)
C11 0.057(2) 0.049(2) 0.047(2) -0.0015(18) 0.0254(19) 0.0035(18)
C10 0.059(3) 0.065(3) 0.055(2) -0.017(2) 0.024(2) -0.005(2)
C12 0.093(4) 0.052(3) 0.110(4) -0.024(3) 0.040(3) -0.020(3)
C13 0.0327(18) 0.041(2) 0.0323(17) 0.0098(15) 0.0052(14) -0.0020(15)
C14 0.051(2) 0.045(2) 0.038(2) 0.0077(17) 0.0152(17) 0.0070(17)
C15 0.049(2) 0.065(3) 0.063(3) 0.014(2) 0.027(2) 0.013(2)
C16 0.047(2) 0.066(3) 0.084(3) 0.017(3) 0.024(2) -0.005(2)
C17 0.053(2) 0.044(2) 0.070(3) 0.007(2) 0.015(2) -0.0079(19)
C18 0.0354(19) 0.044(2) 0.050(2) 0.0053(17) 0.0120(16) 0.0010(16)
C19 0.074(3) 0.047(2) 0.041(2) 0.0015(18) 0.021(2) 0.011(2)
C20 0.065(3) 0.039(2) 0.044(2) -0.0068(17) 0.0010(19) -0.0026(19)
C21 0.056(3) 0.043(2) 0.072(3) -0.008(2) 0.012(2) -0.0099(19)
C23 0.041(2) 0.044(2) 0.046(2) 0.0028(17) 0.0090(16) 0.0029(16)
C22 0.059(2) 0.053(3) 0.040(2) 0.0043(18) 0.0095(19) 0.0002(19)
C24 0.123(5) 0.068(3) 0.085(4) 0.004(3) 0.056(4) -0.019(3)
N1 0.0407(16) 0.0414(17) 0.0400(16) -0.0001(13) 0.0181(13) 0.0043(13)
N2 0.052(2) 0.0454(19) 0.066(2) -0.0083(17) 0.0222(17) -0.0066(15)
N3 0.0464(17) 0.0328(16) 0.0358(16) -0.0015(12) 0.0061(13) 0.0021(13)
N4 0.071(2) 0.0399(18) 0.0504(19) 0.0015(15) 0.0254(17) -0.0027(17)
Se1 0.0393(2) 0.0495(2) 0.0434(2) -0.01080(17) 0.00872(16) -0.00048(16)
Se2 0.0356(2) 0.0436(2) 0.0433(2) 0.00438(16) 0.00645(15) -0.00501(15)

loop_
_atom_type_symbol
_atom_type_description
_atom_type_scat_dispersion_real
_atom_type_scat_dispersion_imag
_atom_type_scat_source
C C 0.0033 0.0016 'International Tables Vol C Tables 4.2.6.8 and 6.1.1.4'
H H 0.0000 0.0000 'International Tables Vol C Tables 4.2.6.8 and 6.1.1.4'
N N 0.0061 0.0033 'International Tables Vol C Tables 4.2.6.8 and 6.1.1.4'
Se Se -0.0929 2.2259 'International Tables Vol C Tables 4.2.6.8 and 6.1.1.4'

loop_
_geom_angle_atom_site_label_1
_geom_angle_atom_site_label_2
_geom_angle_atom_site_label_3
_geom_angle
_geom_angle_site_symmetry_1
_geom_angle_site_symmetry_3
_geom_angle_publ_flag
C6 C1 C2 120.2(3) . . ?
C6 C1 Se1 121.8(3) . . ?
C2 C1 Se1 118.0(3) . . ?
C3 C2 C1 118.4(3) . . ?
C3 C2 C7 120.7(3) . . ?
C1 C2 C7 120.9(3) . . ?
C4 C3 C2 121.5(3) . . ?
C4 C3 H3 119.2 . . ?
C2 C3 H3 119.2 . . ?
C5 C4 C3 119.7(4) . . ?
C5 C4 H4 120.2 . . ?
C3 C4 H4 120.2 . . ?
C4 C5 C6 120.2(4) . . ?
C4 C5 H5 119.9 . . ?
C6 C5 H5 119.9 . . ?
C5 C6 C1 120.0(3) . . ?
C5 C6 H6 120.0 . . ?
C1 C6 H6 120.0 . . ?
N1 C7 C2 112.7(3) . . ?
N1 C7 H7A 109.0 . . ?
C2 C7 H7A 109.0 . . ?
N1 C7 H7B 109.0 . . ?
C2 C7 H7B 109.0 . . ?
H7A C7 H7B 107.8 . . ?
N1 C8 C9 111.5(3) . . ?
N1 C8 H8A 109.3 . . ?
C9 C8 H8A 109.3 . . ?
N1 C8 H8B 109.3 . . ?
C9 C8 H8B 109.3 . . ?
H8A C8 H8B 108.0 . . ?
N2 C9 C8 110.2(3) . . ?
N2 C9 H9A 109.6 . . ?
C8 C9 H9A 109.6 . . ?
N2 C9 H9B 109.6 . . ?
C8 C9 H9B 109.6 . . ?
H9A C9 H9B 108.1 . . ?
N1 C11 C10 111.2(3) . . ?
N1 C11 H11A 109.4 . . ?
C10 C11 H11A 109.4 . . ?
N1 C11 H11B 109.4 . . ?
C10 C11 H11B 109.4 . . ?
H11A C11 H11B 108.0 . . ?
N2 C10 C11 111.6(3) . . ?
N2 C10 H10A 109.3 . . ?
C11 C10 H10A 109.3 . . ?
N2 C10 H10B 109.3 . . ?
C11 C10 H10B 109.3 . . ?
H10A C10 H10B 108.0 . . ?
N2 C12 H12A 109.5 . . ?
N2 C12 H12B 109.5 . . ?
H12A C12 H12B 109.5 . . ?
N2 C12 H12C 109.5 . . ?
H12A C12 H12C 109.5 . . ?
H12B C12 H12C 109.5 . . ?
C18 C13 C14 120.1(3) . . ?
C18 C13 Se2 121.8(3) . . ?
C14 C13 Se2 118.0(3) . . ?
C13 C14 C15 118.2(4) . . ?
C13 C14 C19 120.2(3) . . ?
C15 C14 C19 121.6(4) . . ?
C16 C15 C14 121.5(4) . . ?
C16 C15 H15 119.3 . . ?
C14 C15 H15 119.3 . . ?
C15 C16 C17 119.8(4) . . ?
C15 C16 H16 120.1 . . ?
C17 C16 H16 120.1 . . ?
C16 C17 C18 120.2(4) . . ?
C16 C17 H17 119.9 . . ?
C18 C17 H17 119.9 . . ?
C17 C18 C13 120.2(4) . . ?
C17 C18 H18 119.9 . . ?
C13 C18 H18 119.9 . . ?
N3 C19 C14 110.1(3) . . ?
N3 C19 H19A 109.6 . . ?
C14 C19 H19A 109.6 . . ?
N3 C19 H19B 109.6 . . ?
C14 C19 H19B 109.6 . . ?
H19A C19 H19B 108.1 . . ?
N3 C20 C21 109.7(3) . . ?
N3 C20 H20A 109.7 . . ?
C21 C20 H20A 109.7 . . ?
N3 C20 H20B 109.7 . . ?
C21 C20 H20B 109.7 . . ?
H20A C20 H20B 108.2 . . ?
N4 C21 C20 111.2(3) . . ?
N4 C21 H21A 109.4 . . ?
C20 C21 H21A 109.4 . . ?
N4 C21 H21B 109.4 . . ?
C20 C21 H21B 109.4 . . ?
H21A C21 H21B 108.0 . . ?
N3 C23 C22 109.9(3) . . ?
N3 C23 H23A 109.7 . . ?
C22 C23 H23A 109.7 . . ?
N3 C23 H23B 109.7 . . ?
C22 C23 H23B 109.7 . . ?
H23A C23 H23B 108.2 . . ?
N4 C22 C23 111.2(3) . . ?
N4 C22 H22A 109.4 . . ?
C23 C22 H22A 109.4 . . ?
N4 C22 H22B 109.4 . . ?
C23 C22 H22B 109.4 . . ?
H22A C22 H22B 108.0 . . ?
N4 C24 H24A 109.5 . . ?
N4 C24 H24B 109.5 . . ?
H24A C24 H24B 109.5 . . ?
N4 C24 H24C 109.5 . . ?
H24A C24 H24C 109.5 . . ?
H24B C24 H24C 109.5 . . ?
C8 N1 C7 111.6(3) . . ?
C8 N1 C11 109.2(3) . . ?
C7 N1 C11 110.2(3) . . ?
C10 N2 C9 109.1(3) . . ?
C10 N2 C12 112.7(4) . . ?
C9 N2 C12 111.0(3) . . ?
C20 N3 C23 110.9(3) . . ?
C20 N3 C19 112.4(3) . . ?
C23 N3 C19 112.6(3) . . ?
C22 N4 C21 108.8(3) . . ?
C22 N4 C24 110.6(3) . . ?
C21 N4 C24 111.4(4) . . ?
C1 Se1 Se2 100.34(10) . . ?
C13 Se2 Se1 101.13(11) . . ?

loop_
_geom_bond_atom_site_label_1
_geom_bond_atom_site_label_2
_geom_bond_distance
_geom_bond_site_symmetry_2
_geom_bond_publ_flag
C1 C6 1.385(5) . ?
C1 C2 1.394(5) . ?
C1 Se1 1.929(3) . ?
C2 C3 1.381(5) . ?
C2 C7 1.503(5) . ?
C3 C4 1.379(5) . ?
C3 H3 0.9300 . ?
C4 C5 1.370(5) . ?
C4 H4 0.9300 . ?
C5 C6 1.383(5) . ?
C5 H5 0.9300 . ?
C6 H6 0.9300 . ?
C7 N1 1.453(5) . ?
C7 H7A 0.9700 . ?
C7 H7B 0.9700 . ?
C8 N1 1.445(5) . ?
C8 C9 1.512(5) . ?
C8 H8A 0.9700 . ?
C8 H8B 0.9700 . ?
C9 N2 1.450(5) . ?
C9 H9A 0.9700 . ?
C9 H9B 0.9700 . ?
C11 N1 1.471(4) . ?
C11 C10 1.501(6) . ?
C11 H11A 0.9700 . ?
C11 H11B 0.9700 . ?
C10 N2 1.440(5) . ?
C10 H10A 0.9700 . ?
C10 H10B 0.9700 . ?
C12 N2 1.451(5) . ?
C12 H12A 0.9600 . ?
C12 H12B 0.9600 . ?
C12 H12C 0.9600 . ?
C13 C18 1.385(5) . ?
C13 C14 1.393(5) . ?
C13 Se2 1.937(3) . ?
C14 C15 1.394(5) . ?
C14 C19 1.488(5) . ?
C15 C16 1.368(6) . ?
C15 H15 0.9300 . ?
C16 C17 1.371(6) . ?
C16 H16 0.9300 . ?
C17 C18 1.382(5) . ?
C17 H17 0.9300 . ?
C18 H18 0.9300 . ?
C19 N3 1.469(5) . ?
C19 H19A 0.9700 . ?
C19 H19B 0.9700 . ?
C20 N3 1.450(5) . ?
C20 C21 1.494(6) . ?
C20 H20A 0.9700 . ?
C20 H20B 0.9700 . ?
C21 N4 1.451(5) . ?
C21 H21A 0.9700 . ?
C21 H21B 0.9700 . ?
C23 N3 1.452(4) . ?
C23 C22 1.514(5) . ?
C23 H23A 0.9700 . ?
C23 H23B 0.9700 . ?
C22 N4 1.444(5) . ?
C22 H22A 0.9700 . ?
C22 H22B 0.9700 . ?
C24 N4 1.458(5) . ?
C24 H24A 0.9600 . ?
C24 H24B 0.9600 . ?
C24 H24C 0.9600 . ?
Se1 Se2 2.3700(5) . ?

loop_
_geom_torsion_atom_site_label_1
_geom_torsion_atom_site_label_2
_geom_torsion_atom_site_label_3
_geom_torsion_atom_site_label_4
_geom_torsion
_geom_torsion_site_symmetry_1
_geom_torsion_site_symmetry_2
_geom_torsion_site_symmetry_3
_geom_torsion_site_symmetry_4
_geom_torsion_publ_flag
C6 C1 C2 C3 0.5(5) . . . . ?
Se1 C1 C2 C3 -179.9(3) . . . . ?
C6 C1 C2 C7 -178.4(3) . . . . ?
Se1 C1 C2 C7 1.3(4) . . . . ?
C1 C2 C3 C4 -0.4(6) . . . . ?
C7 C2 C3 C4 178.4(4) . . . . ?
C2 C3 C4 C5 0.7(6) . . . . ?
C3 C4 C5 C6 -0.9(6) . . . . ?
C4 C5 C6 C1 1.0(6) . . . . ?
C2 C1 C6 C5 -0.7(5) . . . . ?
Se1 C1 C6 C5 179.6(3) . . . . ?
C3 C2 C7 N1 115.6(4) . . . . ?
C1 C2 C7 N1 -65.6(4) . . . . ?
N1 C8 C9 N2 59.4(5) . . . . ?
N1 C11 C10 N2 -57.0(4) . . . . ?
C18 C13 C14 C15 -0.4(5) . . . . ?
Se2 C13 C14 C15 175.9(3) . . . . ?
C18 C13 C14 C19 179.0(3) . . . . ?
Se2 C13 C14 C19 -4.6(4) . . . . ?
C13 C14 C15 C16 0.6(6) . . . . ?
C19 C14 C15 C16 -178.9(4) . . . . ?
C14 C15 C16 C17 -0.3(7) . . . . ?
C15 C16 C17 C18 -0.1(7) . . . . ?
C16 C17 C18 C13 0.2(6) . . . . ?
C14 C13 C18 C17 0.1(5) . . . . ?
Se2 C13 C18 C17 -176.1(3) . . . . ?
C13 C14 C19 N3 49.8(5) . . . . ?
C15 C14 C19 N3 -130.7(4) . . . . ?
N3 C20 C21 N4 59.3(4) . . . . ?
N3 C23 C22 N4 -57.3(4) . . . . ?
C9 C8 N1 C7 -178.5(3) . . . . ?
C9 C8 N1 C11 -56.4(4) . . . . ?
C2 C7 N1 C8 -66.8(4) . . . . ?
C2 C7 N1 C11 171.6(3) . . . . ?
C10 C11 N1 C8 55.0(4) . . . . ?
C10 C11 N1 C7 177.9(3) . . . . ?
C11 C10 N2 C9 58.3(4) . . . . ?
C11 C10 N2 C12 -177.8(4) . . . . ?
C8 C9 N2 C10 -58.7(4) . . . . ?
C8 C9 N2 C12 176.5(4) . . . . ?
C21 C20 N3 C23 -57.5(4) . . . . ?
C21 C20 N3 C19 175.5(3) . . . . ?
C22 C23 N3 C20 56.4(4) . . . . ?
C22 C23 N3 C19 -176.7(3) . . . . ?
C14 C19 N3 C20 -160.7(3) . . . . ?
C14 C19 N3 C23 73.2(4) . . . . ?
C23 C22 N4 C21 58.2(4) . . . . ?
C23 C22 N4 C24 -179.2(4) . . . . ?
C20 C21 N4 C22 -59.4(4) . . . . ?
C20 C21 N4 C24 178.4(3) . . . . ?
C6 C1 Se1 Se2 35.3(3) . . . . ?
C2 C1 Se1 Se2 -144.4(2) . . . . ?
C18 C13 Se2 Se1 -30.3(3) . . . . ?
C14 C13 Se2 Se1 153.4(2) . . . . ?
C1 Se1 Se2 C13 -113.97(14) . . . . ?

loop_
_cod_related_entry_id
_cod_related_entry_database
_cod_related_entry_code
1 ChemSpider 21143856
